data_7216906
loop_
_publ_author_name
'Karlsen, Hege'
'Songe, P\%al H.'
'Sunsby, Lise Kristin'
'Hagen, Lise Cathrine'
'Kolsaker, Per'
'R\/omming, Christian'

_publ_section_title
;
 Regiochemistry in alkylation, acylation and methoxycarbonylation of
 alkali salts from 2-substituted alkenylpropanedinitriles
;
_journal_issue 5
_journal_name_full 'Journal of the Chemical Society, Perkin Transactions 1'
_journal_page_first 497
_journal_paper_doi 10.1039/b009175h
_journal_year 2001
_chemical_formula_sum 'C25 H22 N4 O'
_chemical_formula_weight 394.47
_chemical_name_systematic
; 
6-methyl-4,6-diphenyl-2-dicyanomethylene-1,2,5,6-tetrahydronicotinonitrile
;
_space_group_IT_number 14
_symmetry_space_group_name_Hall '-P 2ybc'
_symmetry_space_group_name_H-M 'P 1 21/c 1'
_atom_sites_solution_hydrogens geom
_atom_sites_solution_primary direct
_atom_sites_solution_secondary difmap
_audit_creation_method SHELXL-97
_cell_angle_alpha 90.00
_cell_angle_beta 100.4720(10)
_cell_angle_gamma 90.00
_cell_formula_units_Z 4
_cell_length_a 7.09920(10)
_cell_length_b 18.2612(3)
_cell_length_c 16.4960(3)
_cell_measurement_temperature 150(2)
_cell_volume 2102.92(6)
_computing_structure_refinement 'SHELXL-97 (Sheldrick, 1997)'
_computing_structure_solution 'SHELXS-97 (Sheldrick, 1990)'
_diffrn_ambient_temperature 150(2)
_diffrn_measured_fraction_theta_full 0.993
_diffrn_measured_fraction_theta_max 0.993
_diffrn_radiation_monochromator graphite
_diffrn_radiation_source 'fine-focus sealed tube'
_diffrn_radiation_type MoK\a
_diffrn_radiation_wavelength 0.71073
_diffrn_reflns_av_R_equivalents 0.0444
_diffrn_reflns_av_sigmaI/netI 0.0371
_diffrn_reflns_limit_h_max 10
_diffrn_reflns_limit_h_min -10
_diffrn_reflns_limit_k_max 27
_diffrn_reflns_limit_k_min -27
_diffrn_reflns_limit_l_max 23
_diffrn_reflns_limit_l_min -24
_diffrn_reflns_number 30820
_diffrn_reflns_theta_full 32.04
_diffrn_reflns_theta_max 32.04
_diffrn_reflns_theta_min 2.51
_exptl_absorpt_coefficient_mu 0.078
_exptl_crystal_density_diffrn 1.246
_exptl_crystal_density_method 'not measured'
_exptl_crystal_F_000 832
_exptl_crystal_size_max 0.7
_exptl_crystal_size_mid 0.5
_exptl_crystal_size_min 0.45
_refine_diff_density_max 0.458
_refine_diff_density_min -0.203
_refine_diff_density_rms 0.063
_refine_ls_extinction_method none
_refine_ls_goodness_of_fit_ref 1.086
_refine_ls_hydrogen_treatment mixed
_refine_ls_matrix_type full
_refine_ls_number_parameters 359
_refine_ls_number_reflns 7287
_refine_ls_number_restraints 0
_refine_ls_restrained_S_all 1.086
_refine_ls_R_factor_all 0.0764
_refine_ls_R_factor_gt 0.0564
_refine_ls_shift/su_max 0.001
_refine_ls_shift/su_mean 0.000
_refine_ls_structure_factor_coef Fsqd
_refine_ls_weighting_details 'calc w=1/[\s^2^(Fo^2^)+(0.0690P)^2^+0.9200P] where P=(Fo^2^+2Fc^2^)/3'
_refine_ls_weighting_scheme calc
_refine_ls_wR_factor_gt 0.1424
_refine_ls_wR_factor_ref 0.1572
_reflns_number_gt 5603
_reflns_number_total 7287
_reflns_threshold_expression >2sigma(I)
_cod_data_source_file b009175h.txt
_cod_data_source_block 6
_cod_original_sg_symbol_H-M P2(1)/c
_cod_database_code 7216906

loop_
_symmetry_equiv_pos_as_xyz
'x, y, z'
'-x, y+1/2, -z+1/2'
'-x, -y, -z'
'x, -y-1/2, z-1/2'

loop_
_atom_site_label
_atom_site_type_symbol
_atom_site_fract_x
_atom_site_fract_y
_atom_site_fract_z
_atom_site_U_iso_or_equiv
_atom_site_adp_type
_atom_site_occupancy
_atom_site_symmetry_multiplicity
_atom_site_calc_flag
O1 O 0.25731(19) 0.51045(7) 0.00634(9) 0.0428(3) Uani 1 1 d
N1 N 0.23622(15) 0.40613(6) 0.38526(7) 0.0194(2) Uani 1 1 d
H1 H 0.343(3) 0.4226(11) 0.4147(13) 0.029(5) Uiso 1 1 d
N2 N -0.1049(2) 0.62656(7) 0.29313(9) 0.0353(3) Uani 1 1 d
N3 N 0.4013(2) 0.57436(7) 0.47994(9) 0.0357(3) Uani 1 1 d
N4 N -0.40179(18) 0.48467(7) 0.30747(9) 0.0311(3) Uani 1 1 d
C1 C 0.09855(16) 0.45375(6) 0.35497(7) 0.0178(2) Uani 1 1 d
C2 C -0.07486(17) 0.42303(6) 0.30208(7) 0.0186(2) Uani 1 1 d
C3 C -0.06546(17) 0.35848(6) 0.26216(7) 0.0181(2) Uani 1 1 d
C4 C 0.12754(17) 0.32173(6) 0.27269(7) 0.0188(2) Uani 1 1 d
H4A H 0.120(3) 0.2712(11) 0.2563(12) 0.027(4) Uiso 1 1 d
H4B H 0.206(2) 0.3476(9) 0.2330(11) 0.019(4) Uiso 1 1 d
C5 C 0.23198(16) 0.32782(6) 0.36272(7) 0.0170(2) Uani 1 1 d
C6 C -0.25641(18) 0.45833(7) 0.30382(8) 0.0216(2) Uani 1 1 d
C7 C 0.11456(18) 0.52828(7) 0.37360(8) 0.0213(2) Uani 1 1 d
C8 C -0.0101(2) 0.58178(7) 0.32945(8) 0.0244(2) Uani 1 1 d
C9 C 0.2739(2) 0.55466(7) 0.43181(9) 0.0251(3) Uani 1 1 d
C10 C 0.44093(18) 0.30284(7) 0.36990(9) 0.0237(2) Uani 1 1 d
H10A H 0.450(3) 0.2534(11) 0.3497(12) 0.026(4) Uiso 1 1 d
H10B H 0.506(3) 0.3366(11) 0.3390(13) 0.033(5) Uiso 1 1 d
H10C H 0.513(3) 0.3048(11) 0.4267(13) 0.031(5) Uiso 1 1 d
C11 C 0.12654(16) 0.28151(6) 0.41758(7) 0.0167(2) Uani 1 1 d
C12 C 0.01933(18) 0.31175(7) 0.47225(8) 0.0221(2) Uani 1 1 d
H12 H 0.010(3) 0.3648(11) 0.4791(12) 0.027(4) Uiso 1 1 d
C13 C -0.0771(2) 0.26621(8) 0.51931(9) 0.0277(3) Uani 1 1 d
H13 H -0.149(3) 0.2897(12) 0.5562(14) 0.038(5) Uiso 1 1 d
C14 C -0.0652(2) 0.19074(8) 0.51296(9) 0.0282(3) Uani 1 1 d
H14 H -0.130(3) 0.1599(12) 0.5462(13) 0.038(5) Uiso 1 1 d
C15 C 0.0417(2) 0.16002(7) 0.45882(8) 0.0248(2) Uani 1 1 d
H15 H 0.051(3) 0.1080(13) 0.4528(14) 0.041(5) Uiso 1 1 d
C16 C 0.13409(18) 0.20512(7) 0.41048(8) 0.0204(2) Uani 1 1 d
H16 H 0.204(3) 0.1822(10) 0.3739(12) 0.025(4) Uiso 1 1 d
C17 C -0.23374(17) 0.32237(7) 0.21279(7) 0.0210(2) Uani 1 1 d
C18 C -0.2628(2) 0.24761(8) 0.22399(9) 0.0260(3) Uani 1 1 d
H18 H -0.170(3) 0.2211(11) 0.2616(12) 0.028(4) Uiso 1 1 d
C19 C -0.4267(2) 0.21336(10) 0.18057(10) 0.0360(3) Uani 1 1 d
H19 H -0.449(3) 0.1607(12) 0.1920(12) 0.032(5) Uiso 1 1 d
C20 C -0.5575(2) 0.25296(12) 0.12473(11) 0.0423(4) Uani 1 1 d
H20 H -0.667(3) 0.2303(13) 0.0956(15) 0.048(6) Uiso 1 1 d
C21 C -0.5267(2) 0.32662(12) 0.11168(10) 0.0395(4) Uani 1 1 d
H21 H -0.615(3) 0.3550(14) 0.0692(15) 0.051(6) Uiso 1 1 d
C22 C -0.3667(2) 0.36199(9) 0.15575(8) 0.0286(3) Uani 1 1 d
H22 H -0.342(3) 0.4122(12) 0.1451(13) 0.036(5) Uiso 1 1 d
C23 C 0.2972(2) 0.52812(8) 0.07831(10) 0.0316(3) Uani 1 1 d
C24 C 0.1914(3) 0.49721(12) 0.14150(14) 0.0453(4) Uani 1 1 d
H24A H 0.138(4) 0.5380(18) 0.1698(19) 0.072(9) Uiso 1 1 d
H24B H 0.279(4) 0.4738(16) 0.1861(18) 0.064(8) Uiso 1 1 d
H24C H 0.086(4) 0.4672(17) 0.116(2) 0.073(9) Uiso 1 1 d
C25 C 0.4544(3) 0.58207(11) 0.10778(13) 0.0420(4) Uani 1 1 d
H25C H 0.390(5) 0.624(2) 0.125(2) 0.093(11) Uiso 1 1 d
H25B H 0.526(5) 0.5690(17) 0.159(2) 0.077(9) Uiso 1 1 d
H25A H 0.539(5) 0.590(2) 0.067(3) 0.102(12) Uiso 1 1 d

loop_
_atom_site_aniso_label
_atom_site_aniso_U_11
_atom_site_aniso_U_22
_atom_site_aniso_U_33
_atom_site_aniso_U_23
_atom_site_aniso_U_13
_atom_site_aniso_U_12
O1 0.0415(6) 0.0414(7) 0.0459(7) -0.0123(5) 0.0087(5) -0.0015(5)
N1 0.0178(4) 0.0157(4) 0.0235(5) -0.0008(3) 0.0008(4) -0.0010(3)
N2 0.0391(7) 0.0221(5) 0.0409(7) 0.0064(5) -0.0024(5) 0.0006(5)
N3 0.0395(7) 0.0227(5) 0.0390(7) -0.0048(5) -0.0085(5) 0.0017(5)
N4 0.0265(6) 0.0293(6) 0.0373(7) -0.0008(5) 0.0052(5) 0.0024(4)
C1 0.0188(5) 0.0161(5) 0.0184(5) 0.0008(4) 0.0033(4) -0.0007(4)
C2 0.0189(5) 0.0183(5) 0.0184(5) 0.0019(4) 0.0029(4) 0.0001(4)
C3 0.0201(5) 0.0196(5) 0.0148(5) 0.0012(4) 0.0033(4) -0.0009(4)
C4 0.0209(5) 0.0185(5) 0.0178(5) -0.0006(4) 0.0052(4) 0.0006(4)
C5 0.0170(5) 0.0149(4) 0.0193(5) -0.0003(4) 0.0038(4) 0.0001(4)
C6 0.0234(5) 0.0196(5) 0.0214(5) 0.0011(4) 0.0026(4) -0.0004(4)
C7 0.0250(5) 0.0157(5) 0.0221(5) 0.0000(4) 0.0013(4) 0.0000(4)
C8 0.0291(6) 0.0170(5) 0.0256(6) 0.0000(4) 0.0013(5) -0.0018(4)
C9 0.0304(6) 0.0167(5) 0.0268(6) -0.0014(4) 0.0014(5) 0.0025(4)
C10 0.0182(5) 0.0215(5) 0.0321(7) -0.0012(5) 0.0063(5) 0.0010(4)
C11 0.0167(5) 0.0173(5) 0.0155(5) 0.0000(4) 0.0016(4) -0.0004(4)
C12 0.0247(6) 0.0217(5) 0.0208(5) -0.0010(4) 0.0066(4) 0.0023(4)
C13 0.0292(6) 0.0326(7) 0.0239(6) 0.0010(5) 0.0116(5) 0.0012(5)
C14 0.0284(6) 0.0317(7) 0.0258(6) 0.0056(5) 0.0083(5) -0.0054(5)
C15 0.0276(6) 0.0202(6) 0.0259(6) 0.0026(4) 0.0029(5) -0.0032(4)
C16 0.0221(5) 0.0182(5) 0.0213(5) -0.0008(4) 0.0046(4) -0.0005(4)
C17 0.0211(5) 0.0276(6) 0.0146(5) -0.0039(4) 0.0038(4) -0.0015(4)
C18 0.0280(6) 0.0274(6) 0.0236(6) -0.0081(5) 0.0073(5) -0.0049(5)
C19 0.0340(7) 0.0406(8) 0.0352(8) -0.0189(6) 0.0113(6) -0.0139(6)
C20 0.0266(7) 0.0666(12) 0.0327(8) -0.0228(8) 0.0025(6) -0.0113(7)
C21 0.0260(7) 0.0659(11) 0.0239(7) -0.0098(7) -0.0025(5) 0.0021(7)
C22 0.0266(6) 0.0388(8) 0.0196(6) -0.0024(5) 0.0023(5) 0.0030(5)
C23 0.0299(7) 0.0232(6) 0.0413(8) 0.0010(5) 0.0053(6) 0.0039(5)
C24 0.0397(9) 0.0481(10) 0.0473(10) 0.0162(8) 0.0062(8) -0.0033(8)
C25 0.0446(9) 0.0371(9) 0.0424(9) -0.0012(7) 0.0027(8) -0.0103(7)

loop_
_atom_type_symbol
_atom_type_description
_atom_type_scat_dispersion_real
_atom_type_scat_dispersion_imag
_atom_type_scat_source
C C 0.0033 0.0016 'International Tables Vol C Tables 4.2.6.8 and 6.1.1.4'
H H 0.0000 0.0000 'International Tables Vol C Tables 4.2.6.8 and 6.1.1.4'
N N 0.0061 0.0033 'International Tables Vol C Tables 4.2.6.8 and 6.1.1.4'
O O 0.0106 0.0060 'International Tables Vol C Tables 4.2.6.8 and 6.1.1.4'

loop_
_geom_angle_atom_site_label_1
_geom_angle_atom_site_label_2
_geom_angle_atom_site_label_3
_geom_angle
C1 N1 C5 123.80(10)
C1 N1 H1 119.0(13)
C5 N1 H1 116.7(13)
N1 C1 C7 121.87(11)
N1 C1 C2 116.52(10)
C7 C1 C2 121.60(10)
C3 C2 C6 121.28(11)
C3 C2 C1 120.32(11)
C6 C2 C1 117.85(10)
C2 C3 C17 123.38(11)
C2 C3 C4 117.03(10)
C17 C3 C4 119.55(10)
C3 C4 C5 110.33(9)
C3 C4 H4A 113.2(11)
C5 C4 H4A 109.5(11)
C3 C4 H4B 107.8(9)
C5 C4 H4B 110.6(9)
H4A C4 H4B 105.3(15)
N1 C5 C11 112.09(9)
N1 C5 C10 107.04(9)
C11 C5 C10 111.08(10)
N1 C5 C4 107.30(9)
C11 C5 C4 109.23(9)
C10 C5 C4 110.01(10)
N4 C6 C2 177.49(14)
C1 C7 C8 122.52(11)
C1 C7 C9 120.00(11)
C8 C7 C9 117.04(11)
N2 C8 C7 177.33(15)
N3 C9 C7 178.21(16)
C5 C10 H10A 112.0(11)
C5 C10 H10B 108.5(12)
H10A C10 H10B 110.0(17)
C5 C10 H10C 112.9(12)
H10A C10 H10C 107.9(16)
H10B C10 H10C 105.3(17)
C12 C11 C16 118.78(11)
C12 C11 C5 123.13(10)
C16 C11 C5 118.06(10)
C11 C12 C13 120.20(12)
C11 C12 H12 121.5(11)
C13 C12 H12 118.3(11)
C14 C13 C12 120.43(12)
C14 C13 H13 122.4(13)
C12 C13 H13 117.1(13)
C13 C14 C15 119.84(12)
C13 C14 H14 120.0(13)
C15 C14 H14 120.2(13)
C16 C15 C14 119.90(12)
C16 C15 H15 118.5(14)
C14 C15 H15 121.6(14)
C15 C16 C11 120.81(12)
C15 C16 H16 117.4(11)
C11 C16 H16 121.8(11)
C18 C17 C22 119.58(12)
C18 C17 C3 119.23(11)
C22 C17 C3 121.18(12)
C17 C18 C19 119.90(15)
C17 C18 H18 118.8(12)
C19 C18 H18 121.3(12)
C20 C19 C18 120.09(16)
C20 C19 H19 121.1(11)
C18 C19 H19 118.8(11)
C21 C20 C19 120.27(14)
C21 C20 H20 119.4(15)
C19 C20 H20 120.4(15)
C20 C21 C22 120.40(16)
C20 C21 H21 121.2(14)
C22 C21 H21 118.3(14)
C21 C22 C17 119.72(15)
C21 C22 H22 120.7(12)
C17 C22 H22 119.5(12)
O1 C23 C24 121.48(16)
O1 C23 C25 121.25(16)
C24 C23 C25 117.27(16)
C23 C24 H24A 109.2(18)
C23 C24 H24B 111.0(17)
H24A C24 H24B 103(2)
C23 C24 H24C 110.7(19)
H24A C24 H24C 107(2)
H24B C24 H24C 115(3)
C23 C25 H25C 105(2)
C23 C25 H25B 112(2)
H25C C25 H25B 99(3)
C23 C25 H25A 112(2)
H25C C25 H25A 118(3)
H25B C25 H25A 111(3)

loop_
_geom_bond_atom_site_label_1
_geom_bond_atom_site_label_2
_geom_bond_distance
O1 C23 1.213(2)
N1 C1 1.3355(15)
N1 C5 1.4764(15)
N1 H1 0.88(2)
N2 C8 1.1549(18)
N3 C9 1.1479(18)
N4 C6 1.1501(18)
C1 C7 1.3955(16)
C1 C2 1.4836(16)
C2 C3 1.3578(17)
C2 C6 1.4460(17)
C3 C17 1.4736(16)
C3 C4 1.5071(16)
C4 C5 1.5387(17)
C4 H4A 0.960(19)
C4 H4B 1.048(17)
C5 C11 1.5300(16)
C5 C10 1.5359(17)
C7 C8 1.4262(18)
C7 C9 1.4278(18)
C10 H10A 0.969(19)
C10 H10B 0.97(2)
C10 H10C 0.98(2)
C11 C12 1.3953(17)
C11 C16 1.4017(16)
C12 C13 1.3987(19)
C12 H12 0.98(2)
C13 C14 1.386(2)
C13 H13 0.96(2)
C14 C15 1.391(2)
C14 H14 0.96(2)
C15 C16 1.3909(18)
C15 H15 0.96(2)
C16 H16 0.947(19)
C17 C18 1.3979(19)
C17 C22 1.4062(19)
C18 C19 1.398(2)
C18 H18 0.95(2)
C19 C20 1.387(3)
C19 H19 1.00(2)
C20 C21 1.386(3)
C20 H20 0.93(2)
C21 C22 1.391(2)
C21 H21 0.99(2)
C22 H22 0.96(2)
C23 C24 1.501(3)
C23 C25 1.502(2)
C24 H24A 0.99(3)
C24 H24B 0.97(3)
C24 H24C 0.96(3)
C25 H25C 0.96(4)
C25 H25B 0.94(3)
C25 H25A 0.99(4)

loop_
_geom_torsion_atom_site_label_1
_geom_torsion_atom_site_label_2
_geom_torsion_atom_site_label_3
_geom_torsion_atom_site_label_4
_geom_torsion
C5 N1 C1 C7 -175.51(11)
C5 N1 C1 C2 6.01(17)
N1 C1 C2 C3 -23.89(17)
C7 C1 C2 C3 157.62(12)
N1 C1 C2 C6 147.67(11)
C7 C1 C2 C6 -30.82(17)
C6 C2 C3 C17 4.84(18)
C1 C2 C3 C17 176.10(11)
C6 C2 C3 C4 -172.75(11)
C1 C2 C3 C4 -1.48(16)
C2 C3 C4 C5 40.90(14)
C17 C3 C4 C5 -136.78(11)
C1 N1 C5 C11 -87.67(14)
C1 N1 C5 C10 150.30(12)
C1 N1 C5 C4 32.24(15)
C3 C4 C5 N1 -53.78(12)
C3 C4 C5 C11 67.94(12)
C3 C4 C5 C10 -169.89(10)
C3 C2 C6 N4 80(3)
C1 C2 C6 N4 -92(3)
N1 C1 C7 C8 166.87(12)
C2 C1 C7 C8 -14.7(2)
N1 C1 C7 C9 -5.29(19)
C2 C1 C7 C9 173.12(12)
C1 C7 C8 N2 -126(3)
C9 C7 C8 N2 47(3)
C1 C7 C9 N3 -45(5)
C8 C7 C9 N3 143(5)
N1 C5 C11 C12 10.44(15)
C10 C5 C11 C12 130.14(12)
C4 C5 C11 C12 -108.33(12)
N1 C5 C11 C16 -171.48(10)
C10 C5 C11 C16 -51.78(14)
C4 C5 C11 C16 69.74(13)
C16 C11 C12 C13 0.49(18)
C5 C11 C12 C13 178.55(12)
C11 C12 C13 C14 0.9(2)
C12 C13 C14 C15 -0.7(2)
C13 C14 C15 C16 -0.8(2)
C14 C15 C16 C11 2.2(2)
C12 C11 C16 C15 -2.03(18)
C5 C11 C16 C15 179.80(11)
C2 C3 C17 C18 -132.64(13)
C4 C3 C17 C18 44.89(16)
C2 C3 C17 C22 46.34(18)
C4 C3 C17 C22 -136.14(12)
C22 C17 C18 C19 -2.12(19)
C3 C17 C18 C19 176.87(12)
C17 C18 C19 C20 1.8(2)
C18 C19 C20 C21 0.0(2)
C19 C20 C21 C22 -1.5(2)
C20 C21 C22 C17 1.1(2)
C18 C17 C22 C21 0.6(2)
C3 C17 C22 C21 -178.33(13)
